data_1567812
loop_
_publ_author_name
'Nayak, Mithilesh Kumar'
'Sarkar, Pallavi'
'Elvers, Benedict J.'
'Mehta, Sakshi'
'Zhang, Fangyuan'
'Chrysochos, Nicolas'
'Krummenacher, Ivo'
'Vijayakanth, Thangavel'
'Narayanan, Ramakirushnan Suriya'
'Dolai, Ramapada'
'Roy, Biswarup'
'Malik, Vishal'
'Rawat, Hemant'
'Mondal, Abhishake'
'Boomishankar, Ramamoorthy'
'Pati, Swapan K.'
'Braunschweig, Holger'
'Schulzke, Carola'
'Ravat, Prince'
'Jana, Anukul'

_publ_section_title
;
 A bis-NHC--CAAC dimer derived dicationic diradical
;
_journal_issue 42
_journal_name_full 'Chemical Science'
_journal_page_first 12533
_journal_page_last 12539
_journal_paper_doi 10.1039/D2SC03937K
_journal_volume 13
_journal_year 2022
_chemical_formula_moiety 'C33 H60 N6, 2(C F3 O3 S)'
_chemical_formula_sum 'C35 H60 F6 N6 O6 S2'
_chemical_formula_weight 839.01
_space_group_crystal_system monoclinic
_space_group_IT_number 14
_space_group_name_Hall '-P 2ybc'
_space_group_name_H-M_alt 'P 1 21/c 1'
_atom_sites_solution_hydrogens mixed
_atom_sites_solution_primary dual
_atom_sites_solution_secondary difmap
_audit_creation_method SHELXL-2018/3
_audit_update_record
;
2022-03-25 deposited with the CCDC.	2022-09-21 downloaded from the CCDC.
;
_cell_angle_alpha 90
_cell_angle_beta 97.679(2)
_cell_angle_gamma 90
_cell_formula_units_Z 4
_cell_length_a 16.4086(4)
_cell_length_b 22.9375(7)
_cell_length_c 11.3222(3)
_cell_measurement_reflns_used 17614
_cell_measurement_temperature 190(2)
_cell_measurement_theta_max 26.8560
_cell_measurement_theta_min 2.7190
_cell_volume 4223.1(2)
_computing_cell_refinement 'CrysAlisPro 1.171.39.29d (Rigaku OD, 2017)'
_computing_data_collection 'CrysAlisPro 1.171.39.29d (Rigaku OD, 2017)'
_computing_data_reduction 'CrysAlisPro 1.171.39.29d (Rigaku OD, 2017)'
_computing_molecular_graphics 'XP Version 5.1 by Bruker AXS 1998'
_computing_publication_material 'CIFTAB (Sheldrick, 2015)'
_computing_structure_refinement 'SHELXL-2018/3 (Sheldrick, 2018)'
_computing_structure_solution 'SHELXT-2016 (Sheldrick, 2015)'
_diffrn_ambient_temperature 190(2)
_diffrn_measured_fraction_theta_full 0.997
_diffrn_measured_fraction_theta_max 0.883
_diffrn_measurement_device_type 'XtaLAB AFC12 (RINC): Kappa single'
_diffrn_measurement_method '\w scans'
_diffrn_radiation_type MoK\a
_diffrn_radiation_wavelength 0.71073
_diffrn_reflns_av_R_equivalents 0.0868
_diffrn_reflns_av_unetI/netI 0.0483
_diffrn_reflns_Laue_measured_fraction_full 0.997
_diffrn_reflns_Laue_measured_fraction_max 0.883
_diffrn_reflns_limit_h_max 19
_diffrn_reflns_limit_h_min -21
_diffrn_reflns_limit_k_max 30
_diffrn_reflns_limit_k_min -25
_diffrn_reflns_limit_l_max 15
_diffrn_reflns_limit_l_min -15
_diffrn_reflns_number 56617
_diffrn_reflns_point_group_measured_fraction_full 0.997
_diffrn_reflns_point_group_measured_fraction_max 0.883
_diffrn_reflns_theta_full 25.000
_diffrn_reflns_theta_max 28.943
_diffrn_reflns_theta_min 2.502
_diffrn_source 'fine-focus sealed X-ray tube'
_exptl_absorpt_coefficient_mu 0.201
_exptl_absorpt_correction_T_max 1.00000
_exptl_absorpt_correction_T_min 0.61181
_exptl_absorpt_correction_type multi-scan
_exptl_absorpt_process_details
;
CrysAlisPro 1.171.39.29d (Rigaku Oxford Diffraction, 2017)
Empirical absorption correction using spherical harmonics,
implemented in SCALE3 ABSPACK scaling algorithm.
;
_exptl_crystal_colour colourless
_exptl_crystal_density_diffrn 1.320
_exptl_crystal_description block
_exptl_crystal_F_000 1784
_exptl_crystal_size_max 0.420
_exptl_crystal_size_mid 0.307
_exptl_crystal_size_min 0.269
_refine_diff_density_max 0.349
_refine_diff_density_min -0.329
_refine_diff_density_rms 0.045
_refine_ls_extinction_method none
_refine_ls_goodness_of_fit_ref 1.035
_refine_ls_hydrogen_treatment mixed
_refine_ls_matrix_type full
_refine_ls_number_parameters 648
_refine_ls_number_reflns 9882
_refine_ls_number_restraints 567
_refine_ls_restrained_S_all 1.047
_refine_ls_R_factor_all 0.0775
_refine_ls_R_factor_gt 0.0577
_refine_ls_shift/su_max 0.000
_refine_ls_shift/su_mean 0.000
_refine_ls_structure_factor_coef Fsqd
_refine_ls_weighting_details 'w=1/[\s^2^(Fo^2^)+(0.0830P)^2^+1.3987P] where P=(Fo^2^+2Fc^2^)/3'
_refine_ls_weighting_scheme calc
_refine_ls_wR_factor_gt 0.1588
_refine_ls_wR_factor_ref 0.1709
_reflns_Friedel_coverage 0.000
_reflns_number_gt 7421
_reflns_number_total 9882
_reflns_threshold_expression 'I > 2\s(I)'
_cod_data_source_file d2sc03937k2.cif
_cod_data_source_block AJ0161RT
_cod_depositor_comments 'Adding full bibliography for 1567803--1567816.cif.'
_cod_original_sg_symbol_H-M 'P 21/c'
_cod_database_code 1567812
_shelx_shelxl_version_number 2018/3
_shelx_space_group_comment
;
The symmetry employed for this shelxl refinement is uniquely defined
by the following loop, which should always be used as a source of
symmetry information in preference to the above space-group names.
They are only intended as comments.
;
_shelx_estimated_absorpt_t_min 0.920
_shelx_estimated_absorpt_t_max 0.948

loop_
_space_group_symop_operation_xyz
'x, y, z'
'-x, y+1/2, -z+1/2'
'-x, -y, -z'
'x, -y-1/2, z-1/2'

loop_
_atom_site_label
_atom_site_type_symbol
_atom_site_fract_x
_atom_site_fract_y
_atom_site_fract_z
_atom_site_U_iso_or_equiv
_atom_site_adp_type
_atom_site_occupancy
_atom_site_site_symmetry_order
_atom_site_calc_flag
_atom_site_refinement_flags_posn
_atom_site_refinement_flags_adp
_atom_site_refinement_flags_occupancy
_atom_site_disorder_assembly
_atom_site_disorder_group
N1 N 0.10983(9) 0.58828(7) 0.79575(14) 0.0433(4) Uani 1 1 d . . . . .
N2 N 0.13560(11) 0.60616(7) 1.06111(15) 0.0497(4) Uani 1 1 d . . . . .
N3 N 0.23192(10) 0.66574(7) 1.03298(15) 0.0484(4) Uani 1 1 d . . . . .
N4 N 0.24682(9) 0.39486(7) 0.75883(13) 0.0409(3) Uani 1 1 d . . . . .
N5 N 0.45499(9) 0.40302(7) 0.91910(13) 0.0421(3) Uani 1 1 d . . . . .
N6 N 0.42330(10) 0.43045(7) 0.73795(14) 0.0461(4) Uani 1 1 d . . . . .
C1 C 0.17945(13) 0.54886(10) 0.7986(2) 0.0568(5) Uani 1 1 d . . . . .
H1A H 0.207573 0.547415 0.881524 0.068 Uiso 1 1 calc R U . . .
H1B H 0.218613 0.566080 0.749029 0.068 Uiso 1 1 calc R U . . .
C2 C 0.16245(14) 0.48723(10) 0.7573(2) 0.0586(5) Uani 1 1 d . . . . .
H2A H 0.161391 0.484753 0.669861 0.070 Uiso 1 1 calc R U . . .
H2B H 0.108309 0.474450 0.777333 0.070 Uiso 1 1 calc R U . . .
C3 C 0.22954(14) 0.44863(9) 0.8189(2) 0.0558(5) Uani 1 1 d . . . . .
H3A H 0.280901 0.471752 0.831933 0.067 Uiso 1 1 calc R U . . .
H3B H 0.214921 0.438361 0.898320 0.067 Uiso 1 1 calc R U . . .
C4 C 0.13631(12) 0.64407(9) 0.84810(17) 0.0454(4) Uani 1 1 d . . . . .
C5 C 0.06304(13) 0.68755(9) 0.8146(2) 0.0538(5) Uani 1 1 d . . . . .
C6 C 0.01133(14) 0.65484(11) 0.7131(2) 0.0624(6) Uani 1 1 d . . . . .
H6A H -0.041443 0.642527 0.738623 0.075 Uiso 1 1 calc R U . . .
H6B H -0.000899 0.680766 0.643063 0.075 Uiso 1 1 calc R U . . .
C7 C 0.05899(12) 0.60136(10) 0.67971(17) 0.0499(5) Uani 1 1 d . . . . .
C8 C 0.0118(2) 0.69977(14) 0.9140(3) 0.0868(9) Uani 1 1 d . . . . .
H8A H -0.034331 0.725220 0.884238 0.130 Uiso 1 1 calc R U . . .
H8B H 0.046083 0.718992 0.980311 0.130 Uiso 1 1 calc R U . . .
H8C H -0.009283 0.662966 0.941796 0.130 Uiso 1 1 calc R U . . .
C9 C 0.0972(2) 0.74530(13) 0.7744(4) 0.1013(11) Uani 1 1 d . . . . .
H9A H 0.051773 0.769994 0.738727 0.152 Uiso 1 1 calc R U . . .
H9B H 0.134529 0.737600 0.715455 0.152 Uiso 1 1 calc R U . . .
H9C H 0.127337 0.765268 0.843406 0.152 Uiso 1 1 calc R U . . .
C10 C -0.00142(14) 0.55203(12) 0.6437(2) 0.0671(6) Uani 1 1 d . . . . .
H10A H 0.028414 0.518221 0.618414 0.101 Uiso 1 1 calc R U . . .
H10B H -0.042227 0.564934 0.577742 0.101 Uiso 1 1 calc R U . . .
H10C H -0.029298 0.541188 0.711848 0.101 Uiso 1 1 calc R U . . .
C11 C 0.10974(17) 0.61398(16) 0.5792(2) 0.0823(9) Uani 1 1 d . . . . .
H11A H 0.149729 0.644796 0.604081 0.123 Uiso 1 1 calc R U . . .
H11B H 0.073235 0.626712 0.508238 0.123 Uiso 1 1 calc R U . . .
H11C H 0.138853 0.578534 0.560573 0.123 Uiso 1 1 calc R U . . .
C12 C 0.16584(12) 0.63819(8) 0.97920(17) 0.0434(4) Uani 1 1 d . . . . .
C13 C 0.18342(16) 0.61393(10) 1.17020(19) 0.0577(6) Uani 1 1 d . . . . .
C14 C 0.24408(15) 0.65133(9) 1.15362(18) 0.0562(5) Uani 1 1 d . . . . .
C15 C 0.06635(16) 0.56503(11) 1.0421(2) 0.0688(6) Uani 1 1 d . . . . .
H15A H 0.040162 0.567566 0.959264 0.103 Uiso 1 1 calc R U . . .
H15B H 0.026142 0.574830 1.095675 0.103 Uiso 1 1 calc R U . . .
H15C H 0.086595 0.525281 1.058768 0.103 Uiso 1 1 calc R U . . .
C16 C 0.28538(16) 0.70626(12) 0.9789(2) 0.0729(7) Uani 1 1 d . . . . .
H16A H 0.285220 0.696251 0.894747 0.109 Uiso 1 1 calc R U . . .
H16B H 0.341547 0.703432 1.020641 0.109 Uiso 1 1 calc R U . . .
H16C H 0.265091 0.746171 0.985267 0.109 Uiso 1 1 calc R U . . .
C17 C 0.1650(2) 0.58419(14) 1.2804(2) 0.0915(10) Uani 1 1 d . . . . .
H17A H 0.206836 0.594627 1.347042 0.137 Uiso 1 1 calc R U . . .
H17B H 0.165176 0.541875 1.268425 0.137 Uiso 1 1 calc R U . . .
H17C H 0.110729 0.596472 1.298243 0.137 Uiso 1 1 calc R U . . .
C18 C 0.3132(2) 0.67436(13) 1.2378(3) 0.0848(9) Uani 1 1 d . . . . .
H18A H 0.307315 0.661532 1.318820 0.127 Uiso 1 1 calc R U . . .
H18B H 0.312821 0.717060 1.234675 0.127 Uiso 1 1 calc R U . . .
H18C H 0.365233 0.659771 1.215817 0.127 Uiso 1 1 calc R U . . .
C19 C 0.31804(11) 0.36596(8) 0.82440(17) 0.0411(4) Uani 1 1 d . . . . .
C20 C 0.32030(13) 0.30345(9) 0.76964(19) 0.0505(5) Uani 1 1 d . . . . .
C21 C 0.23391(15) 0.29804(10) 0.7017(3) 0.0685(7) Uani 1 1 d . . . . .
H21A H 0.208956 0.260541 0.721130 0.082 Uiso 1 1 calc R U . . .
H21B H 0.236244 0.299143 0.614774 0.082 Uiso 1 1 calc R U . . .
C22 C 0.18207(12) 0.34909(9) 0.73793(18) 0.0479(5) Uani 1 1 d . . . . .
C23 C 0.38485(19) 0.29556(12) 0.6855(3) 0.0808(8) Uani 1 1 d . . . . .
H23A H 0.439723 0.302371 0.729109 0.121 Uiso 1 1 calc R U . . .
H23B H 0.374522 0.323468 0.619620 0.121 Uiso 1 1 calc R U . . .
H23C H 0.381728 0.255773 0.653623 0.121 Uiso 1 1 calc R U . . .
C24 C 0.33798(18) 0.25871(11) 0.8695(3) 0.0765(7) Uani 1 1 d . . . . .
H24A H 0.297243 0.262669 0.924855 0.115 Uiso 1 1 calc R U . . .
H24B H 0.393156 0.265339 0.912242 0.115 Uiso 1 1 calc R U . . .
H24C H 0.334881 0.219363 0.835402 0.115 Uiso 1 1 calc R U . . .
C25 C 0.11738(14) 0.36490(11) 0.6331(2) 0.0615(6) Uani 1 1 d . . . . .
H25A H 0.079653 0.394002 0.658664 0.092 Uiso 1 1 calc R U . . .
H25B H 0.086429 0.329886 0.605094 0.092 Uiso 1 1 calc R U . . .
H25C H 0.144520 0.380960 0.568266 0.092 Uiso 1 1 calc R U . . .
C26 C 0.14055(17) 0.33522(15) 0.8469(2) 0.0804(8) Uani 1 1 d . . . . .
H26A H 0.182330 0.324492 0.913456 0.121 Uiso 1 1 calc R U . . .
H26B H 0.102238 0.302677 0.828714 0.121 Uiso 1 1 calc R U . . .
H26C H 0.110337 0.369569 0.868736 0.121 Uiso 1 1 calc R U . . .
C27 C 0.39630(11) 0.40021(8) 0.82534(16) 0.0405(4) Uani 1 1 d . . . . .
C28 C 0.52154(11) 0.43487(9) 0.88993(17) 0.0453(4) Uani 1 1 d . . . . .
C29 C 0.50188(12) 0.45212(9) 0.77612(18) 0.0497(5) Uani 1 1 d . . . . .
C30 C 0.45217(14) 0.37786(12) 1.03816(19) 0.0627(6) Uani 1 1 d . . . . .
H30A H 0.395248 0.377634 1.055545 0.094 Uiso 1 1 calc R U . . .
H30B H 0.486152 0.401367 1.098060 0.094 Uiso 1 1 calc R U . . .
H30C H 0.473243 0.337849 1.040097 0.094 Uiso 1 1 calc R U . . .
C31 C 0.37901(15) 0.44291(12) 0.61880(19) 0.0640(6) Uani 1 1 d . . . . .
H31A H 0.324814 0.424258 0.610526 0.096 Uiso 1 1 calc R U . . .
H31B H 0.410487 0.427617 0.557897 0.096 Uiso 1 1 calc R U . . .
H31C H 0.372264 0.485138 0.608673 0.096 Uiso 1 1 calc R U . . .
C32 C 0.59678(13) 0.44615(11) 0.9758(2) 0.0613(6) Uani 1 1 d . . . . .
H32A H 0.636181 0.468574 0.936224 0.092 Uiso 1 1 calc R U . . .
H32B H 0.621642 0.408958 1.003805 0.092 Uiso 1 1 calc R U . . .
H32C H 0.582048 0.468345 1.043780 0.092 Uiso 1 1 calc R U . . .
C33 C 0.54829(16) 0.48730(13) 0.6972(2) 0.0743(7) Uani 1 1 d . . . . .
H33A H 0.600290 0.500321 0.742145 0.111 Uiso 1 1 calc R U . . .
H33B H 0.515511 0.521328 0.667928 0.111 Uiso 1 1 calc R U . . .
H33C H 0.559634 0.463444 0.629452 0.111 Uiso 1 1 calc R U . . .
H4 H 0.1857(13) 0.6575(9) 0.8130(18) 0.043(5) Uiso 1 1 d . . . . .
H19 H 0.3121(12) 0.3626(8) 0.9091(19) 0.041(5) Uiso 1 1 d . . . . .
S1 S 0.22373(3) 0.41639(3) 0.15991(4) 0.05618(17) Uani 1 1 d . . . . .
C34 C 0.24236(15) 0.40638(11) 0.3198(2) 0.0602(6) Uani 1 1 d . . . . .
F1 F 0.2289(13) 0.4535(5) 0.3778(9) 0.110(3) Uani 0.54(3) 1 d D . P A 1
F2 F 0.3222(6) 0.3940(5) 0.3549(11) 0.078(2) Uani 0.54(3) 1 d D . P A 1
F3 F 0.2004(9) 0.3636(6) 0.3595(13) 0.092(3) Uani 0.54(3) 1 d D . P A 1
O1 O 0.1333(9) 0.4186(9) 0.131(2) 0.066(3) Uani 0.54(3) 1 d D . P A 1
O2 O 0.2576(10) 0.4723(7) 0.1404(14) 0.091(3) Uani 0.54(3) 1 d D . P A 1
O3 O 0.2611(9) 0.3688(7) 0.1164(13) 0.100(4) Uani 0.54(3) 1 d D . P A 1
F1' F 0.2074(9) 0.4491(6) 0.3792(12) 0.085(3) Uani 0.46(3) 1 d D . P A 2
F2' F 0.3196(8) 0.4042(9) 0.3589(11) 0.100(4) Uani 0.46(3) 1 d D . P A 2
F3' F 0.2064(11) 0.3571(6) 0.3465(16) 0.086(4) Uani 0.46(3) 1 d D . P A 2
O1' O 0.1430(11) 0.4316(11) 0.139(3) 0.071(4) Uani 0.46(3) 1 d D . P A 2
O2' O 0.2822(12) 0.4606(8) 0.1427(17) 0.093(4) Uani 0.46(3) 1 d D . P A 2
O3' O 0.2473(11) 0.3590(6) 0.1202(16) 0.089(4) Uani 0.46(3) 1 d D . P A 2
S2 S 0.64141(16) 0.36841(12) 0.35978(19) 0.0489(6) Uani 0.602(7) 1 d D U P B 1
O4 O 0.6164(5) 0.4048(3) 0.2625(5) 0.110(3) Uani 0.602(7) 1 d D U P B 1
O5 O 0.6612(4) 0.4003(3) 0.4669(4) 0.125(2) Uani 0.602(7) 1 d D U P B 1
O6 O 0.6988(3) 0.3250(2) 0.3471(7) 0.1037(19) Uani 0.602(7) 1 d D U P B 1
C35 C 0.5512(5) 0.3301(4) 0.3845(10) 0.094(2) Uani 0.602(7) 1 d D U P B 1
F4 F 0.5293(4) 0.2962(3) 0.2870(6) 0.186(3) Uani 0.602(7) 1 d D U P B 1
F5 F 0.4867(3) 0.3614(3) 0.3932(10) 0.156(3) Uani 0.602(7) 1 d D U P B 1
F6 F 0.5608(5) 0.2968(3) 0.4778(7) 0.131(3) Uani 0.602(7) 1 d D U P B 1
S2' S 0.6338(4) 0.3640(3) 0.3529(5) 0.0986(18) Uani 0.398(7) 1 d D U P B 2
O4' O 0.6157(10) 0.4186(4) 0.3070(13) 0.129(4) Uani 0.398(7) 1 d D U P B 2
O5' O 0.6915(5) 0.3578(7) 0.4550(9) 0.152(4) Uani 0.398(7) 1 d D U P B 2
O6' O 0.6563(8) 0.3264(4) 0.2718(10) 0.146(4) Uani 0.398(7) 1 d D U P B 2
C35' C 0.5415(7) 0.3378(6) 0.3988(11) 0.080(3) Uani 0.398(7) 1 d D U P B 2
F4' F 0.5500(6) 0.2804(4) 0.4245(13) 0.124(4) Uani 0.398(7) 1 d D U P B 2
F5' F 0.4843(4) 0.3399(5) 0.3087(7) 0.116(3) Uani 0.398(7) 1 d D U P B 2
F6' F 0.5213(7) 0.3690(5) 0.4848(9) 0.162(4) Uani 0.398(7) 1 d D U P B 2

loop_
_atom_site_aniso_label
_atom_site_aniso_U_11
_atom_site_aniso_U_22
_atom_site_aniso_U_33
_atom_site_aniso_U_23
_atom_site_aniso_U_13
_atom_site_aniso_U_12
N1 0.0393(8) 0.0476(9) 0.0411(8) -0.0005(7) -0.0017(6) 0.0053(7)
N2 0.0561(10) 0.0451(9) 0.0490(9) 0.0052(7) 0.0102(8) 0.0013(7)
N3 0.0514(9) 0.0456(9) 0.0467(9) 0.0005(7) 0.0013(7) -0.0013(7)
N4 0.0372(7) 0.0422(8) 0.0412(8) -0.0044(6) -0.0030(6) 0.0007(6)
N5 0.0381(8) 0.0482(9) 0.0386(8) 0.0007(6) 0.0003(6) -0.0005(6)
N6 0.0468(9) 0.0502(9) 0.0388(8) 0.0040(7) -0.0032(7) -0.0067(7)
C1 0.0428(10) 0.0566(13) 0.0670(13) -0.0104(10) -0.0073(9) 0.0087(9)
C2 0.0522(12) 0.0624(13) 0.0582(12) -0.0129(10) -0.0032(9) 0.0117(10)
C3 0.0548(12) 0.0542(12) 0.0532(12) -0.0152(9) -0.0125(9) 0.0123(9)
C4 0.0423(10) 0.0468(11) 0.0462(10) 0.0071(8) 0.0026(8) -0.0012(8)
C5 0.0526(11) 0.0441(11) 0.0626(13) 0.0076(9) -0.0003(9) 0.0061(9)
C6 0.0502(12) 0.0706(15) 0.0630(13) 0.0061(11) -0.0046(10) 0.0115(10)
C7 0.0392(10) 0.0697(13) 0.0395(10) 0.0038(9) 0.0007(8) 0.0052(9)
C8 0.091(2) 0.087(2) 0.0828(19) -0.0043(15) 0.0137(15) 0.0366(16)
C9 0.086(2) 0.0597(16) 0.150(3) 0.0369(18) -0.0136(19) -0.0036(14)
C10 0.0483(12) 0.0835(17) 0.0640(14) -0.0110(12) -0.0123(10) 0.0037(11)
C11 0.0655(15) 0.136(3) 0.0469(13) 0.0207(14) 0.0131(11) 0.0116(16)
C12 0.0482(10) 0.0357(9) 0.0458(10) -0.0002(7) 0.0038(8) 0.0021(8)
C13 0.0807(15) 0.0499(12) 0.0439(11) 0.0021(9) 0.0133(10) 0.0163(11)
C14 0.0722(14) 0.0496(12) 0.0436(11) -0.0080(9) -0.0034(10) 0.0119(10)
C15 0.0706(15) 0.0662(15) 0.0728(16) 0.0118(12) 0.0218(12) -0.0135(12)
C16 0.0671(15) 0.0729(16) 0.0771(16) 0.0045(13) 0.0037(12) -0.0259(13)
C17 0.137(3) 0.087(2) 0.0532(15) 0.0175(13) 0.0245(16) 0.0140(19)
C18 0.095(2) 0.0815(19) 0.0694(17) -0.0180(14) -0.0214(15) 0.0029(15)
C19 0.0390(9) 0.0440(10) 0.0388(9) 0.0018(7) -0.0002(7) -0.0019(7)
C20 0.0505(11) 0.0399(10) 0.0591(12) -0.0021(9) 0.0001(9) 0.0007(8)
C21 0.0630(14) 0.0523(13) 0.0833(16) -0.0161(12) -0.0156(12) -0.0031(10)
C22 0.0411(10) 0.0526(11) 0.0473(10) -0.0023(9) -0.0038(8) -0.0078(8)
C23 0.0906(19) 0.0673(16) 0.0883(19) -0.0193(14) 0.0262(15) 0.0086(14)
C24 0.0813(17) 0.0528(14) 0.0911(19) 0.0141(13) -0.0037(14) 0.0049(12)
C25 0.0529(12) 0.0690(14) 0.0570(13) -0.0053(10) -0.0134(10) -0.0057(10)
C26 0.0626(15) 0.116(2) 0.0626(15) 0.0118(15) 0.0083(12) -0.0276(15)
C27 0.0386(9) 0.0403(9) 0.0408(9) 0.0006(7) -0.0014(7) 0.0014(7)
C28 0.0378(9) 0.0482(11) 0.0488(10) -0.0014(8) 0.0013(8) -0.0015(8)
C29 0.0460(10) 0.0528(12) 0.0495(11) -0.0005(9) 0.0034(8) -0.0100(9)
C30 0.0571(13) 0.0879(17) 0.0397(11) 0.0149(11) -0.0055(9) -0.0081(12)
C31 0.0682(14) 0.0800(16) 0.0399(11) 0.0137(10) -0.0070(10) -0.0152(12)
C32 0.0443(11) 0.0723(15) 0.0631(14) 0.0005(11) -0.0080(10) -0.0082(10)
C33 0.0694(15) 0.0888(19) 0.0644(15) 0.0136(13) 0.0076(12) -0.0278(14)
S1 0.0453(3) 0.0845(4) 0.0385(3) -0.0001(2) 0.0044(2) -0.0119(3)
C34 0.0560(13) 0.0775(17) 0.0461(11) 0.0010(11) 0.0035(10) 0.0091(11)
F1 0.169(9) 0.105(6) 0.047(4) -0.022(3) -0.013(4) 0.067(5)
F2 0.062(4) 0.086(4) 0.077(4) -0.011(2) -0.029(3) 0.018(2)
F3 0.081(4) 0.140(9) 0.059(3) 0.036(4) 0.022(3) 0.005(4)
O1 0.041(3) 0.091(7) 0.063(4) 0.008(4) -0.002(3) -0.016(3)
O2 0.071(6) 0.136(6) 0.064(3) 0.028(3) -0.002(4) -0.034(5)
O3 0.070(4) 0.177(10) 0.056(4) -0.025(6) 0.018(3) 0.030(5)
F1' 0.097(5) 0.102(5) 0.060(4) 0.001(3) 0.030(4) 0.012(4)
F2' 0.071(5) 0.176(11) 0.050(4) 0.004(5) -0.006(3) -0.007(6)
F3' 0.098(6) 0.068(5) 0.097(8) 0.029(3) 0.032(4) 0.007(3)
O1' 0.048(5) 0.091(9) 0.068(4) 0.011(6) -0.011(4) -0.004(5)
O2' 0.065(7) 0.125(8) 0.084(4) 0.031(5) -0.005(5) -0.054(6)
O3' 0.123(9) 0.071(5) 0.068(6) -0.031(3) -0.008(5) 0.009(4)
S2 0.0415(8) 0.0577(11) 0.0471(8) -0.0029(7) 0.0044(6) -0.0134(7)
O4 0.088(3) 0.154(6) 0.081(3) 0.061(3) -0.016(3) -0.032(4)
O5 0.174(5) 0.118(4) 0.075(3) -0.032(3) -0.009(3) -0.035(3)
O6 0.062(2) 0.076(2) 0.181(6) 0.012(3) 0.045(3) 0.0011(18)
C35 0.050(3) 0.085(5) 0.147(6) 0.039(4) 0.016(3) 0.005(3)
F4 0.139(5) 0.165(5) 0.239(6) -0.027(4) -0.031(4) -0.086(4)
F5 0.066(3) 0.153(5) 0.264(9) 0.092(6) 0.072(5) 0.050(3)
F6 0.110(5) 0.125(5) 0.171(5) 0.082(4) 0.061(4) 0.007(3)
S2' 0.066(2) 0.104(3) 0.129(4) 0.050(3) 0.024(2) 0.018(2)
O4' 0.119(7) 0.069(4) 0.206(11) 0.036(6) 0.044(8) -0.009(4)
O5' 0.071(4) 0.232(11) 0.141(6) 0.046(7) -0.029(4) -0.047(6)
O6' 0.179(9) 0.135(6) 0.148(7) -0.036(6) 0.109(6) -0.006(6)
C35' 0.052(5) 0.088(6) 0.101(6) 0.020(5) 0.019(4) 0.002(5)
F4' 0.053(3) 0.089(4) 0.229(11) 0.077(5) 0.015(5) 0.001(3)
F5' 0.052(3) 0.171(8) 0.120(5) 0.055(5) -0.009(3) -0.024(4)
F6' 0.148(7) 0.205(7) 0.158(7) -0.024(6) 0.105(6) 0.010(6)

loop_
_atom_type_symbol
_atom_type_description
_atom_type_scat_dispersion_real
_atom_type_scat_dispersion_imag
_atom_type_scat_source
C C 0.0033 0.0016 'International Tables Vol C Tables 4.2.6.8 and 6.1.1.4'
H H 0.0000 0.0000 'International Tables Vol C Tables 4.2.6.8 and 6.1.1.4'
N N 0.0061 0.0033 'International Tables Vol C Tables 4.2.6.8 and 6.1.1.4'
O O 0.0106 0.0060 'International Tables Vol C Tables 4.2.6.8 and 6.1.1.4'
F F 0.0171 0.0103 'International Tables Vol C Tables 4.2.6.8 and 6.1.1.4'
S S 0.1246 0.1234 'International Tables Vol C Tables 4.2.6.8 and 6.1.1.4'

loop_
_geom_angle_atom_site_label_1
_geom_angle_atom_site_label_2
_geom_angle_atom_site_label_3
_geom_angle
_geom_angle_site_symmetry_1
_geom_angle_site_symmetry_3
_geom_angle_publ_flag
C4 N1 C1 110.35(15) . . ?
C4 N1 C7 106.51(15) . . ?
C1 N1 C7 119.37(16) . . ?
C12 N2 C13 109.36(18) . . ?
C12 N2 C15 127.26(19) . . ?
C13 N2 C15 123.24(19) . . ?
C12 N3 C14 109.70(18) . . ?
C12 N3 C16 127.33(18) . . ?
C14 N3 C16 122.96(19) . . ?
C3 N4 C19 109.93(14) . . ?
C3 N4 C22 119.50(16) . . ?
C19 N4 C22 105.46(14) . . ?
C27 N5 C28 110.02(16) . . ?
C27 N5 C30 126.93(17) . . ?
C28 N5 C30 123.04(16) . . ?
C27 N6 C29 109.93(16) . . ?
C27 N6 C31 127.55(17) . . ?
C29 N6 C31 122.48(17) . . ?
N1 C1 C2 117.74(17) . . ?
C1 C2 C3 108.35(17) . . ?
N4 C3 C2 117.24(17) . . ?
N1 C4 C12 111.29(16) . . ?
N1 C4 C5 106.48(15) . . ?
C12 C4 C5 115.52(17) . . ?
C8 C5 C6 109.9(2) . . ?
C8 C5 C9 108.8(2) . . ?
C6 C5 C9 112.9(2) . . ?
C8 C5 C4 114.83(19) . . ?
C6 C5 C4 101.53(17) . . ?
C9 C5 C4 108.8(2) . . ?
C7 C6 C5 109.17(17) . . ?
N1 C7 C10 110.73(18) . . ?
N1 C7 C11 113.54(17) . . ?
C10 C7 C11 110.0(2) . . ?
N1 C7 C6 100.85(16) . . ?
C10 C7 C6 109.03(18) . . ?
C11 C7 C6 112.4(2) . . ?
N3 C12 N2 107.49(17) . . ?
N3 C12 C4 122.98(17) . . ?
N2 C12 C4 129.52(18) . . ?
C14 C13 N2 107.41(18) . . ?
C14 C13 C17 130.3(2) . . ?
N2 C13 C17 122.3(2) . . ?
C13 C14 N3 106.04(19) . . ?
C13 C14 C18 131.0(2) . . ?
N3 C14 C18 123.0(2) . . ?
N4 C19 C27 113.06(15) . . ?
N4 C19 C20 105.95(14) . . ?
C27 C19 C20 114.58(16) . . ?
C21 C20 C24 113.0(2) . . ?
C21 C20 C23 110.5(2) . . ?
C24 C20 C23 107.7(2) . . ?
C21 C20 C19 101.82(16) . . ?
C24 C20 C19 109.59(18) . . ?
C23 C20 C19 114.27(18) . . ?
C20 C21 C22 108.29(17) . . ?
N4 C22 C26 113.94(18) . . ?
N4 C22 C25 111.29(17) . . ?
C26 C22 C25 109.88(19) . . ?
N4 C22 C21 99.86(16) . . ?
C26 C22 C21 112.5(2) . . ?
C25 C22 C21 109.02(18) . . ?
N6 C27 N5 106.81(16) . . ?
N6 C27 C19 129.43(16) . . ?
N5 C27 C19 123.70(16) . . ?
C29 C28 N5 106.67(16) . . ?
C29 C28 C32 130.25(19) . . ?
N5 C28 C32 123.08(18) . . ?
C28 C29 N6 106.56(17) . . ?
C28 C29 C33 131.21(19) . . ?
N6 C29 C33 122.23(19) . . ?
O3 S1 O2 117.1(7) . . ?
O1' S1 O2' 116.8(11) . . ?
O1' S1 O3' 118.0(10) . . ?
O2' S1 O3' 112.8(9) . . ?
O3 S1 O1 115.5(8) . . ?
O2 S1 O1 109.6(9) . . ?
O1' S1 C34 103.6(12) . . ?
O3 S1 C34 103.5(7) . . ?
O2 S1 C34 104.6(6) . . ?
O2' S1 C34 101.5(8) . . ?
O3' S1 C34 100.2(7) . . ?
O1 S1 C34 104.9(9) . . ?
F1 C34 F3 108.5(9) . . ?
F2' C34 F3' 109.7(10) . . ?
F1 C34 F2 104.5(9) . . ?
F3 C34 F2 106.1(7) . . ?
F2' C34 F1' 108.6(9) . . ?
F3' C34 F1' 105.7(9) . . ?
F2' C34 S1 112.1(6) . . ?
F1 C34 S1 112.5(5) . . ?
F3 C34 S1 114.3(7) . . ?
F3' C34 S1 108.4(8) . . ?
F2 C34 S1 110.4(5) . . ?
F1' C34 S1 112.2(7) . . ?
O6 S2 O4 118.5(5) . . ?
O6 S2 O5 112.1(4) . . ?
O4 S2 O5 112.1(4) . . ?
O6 S2 C35 104.6(4) . . ?
O4 S2 C35 104.9(5) . . ?
O5 S2 C35 102.8(5) . . ?
F5 C35 F6 106.0(9) . . ?
F5 C35 F4 104.4(8) . . ?
F6 C35 F4 108.3(8) . . ?
F5 C35 S2 116.5(7) . . ?
F6 C35 S2 114.1(7) . . ?
F4 C35 S2 106.9(6) . . ?
O6' S2' O4' 113.0(9) . . ?
O6' S2' O5' 106.2(8) . . ?
O4' S2' O5' 119.6(9) . . ?
O6' S2' C35' 107.9(7) . . ?
O4' S2' C35' 105.7(8) . . ?
O5' S2' C35' 103.5(6) . . ?
F6' C35' F5' 110.1(12) . . ?
F6' C35' F4' 114.1(12) . . ?
F5' C35' F4' 104.4(10) . . ?
F6' C35' S2' 110.5(9) . . ?
F5' C35' S2' 108.3(8) . . ?
F4' C35' S2' 109.1(9) . . ?

loop_
_geom_bond_atom_site_label_1
_geom_bond_atom_site_label_2
_geom_bond_distance
_geom_bond_site_symmetry_2
_geom_bond_publ_flag
N1 C4 1.452(3) . ?
N1 C1 1.454(3) . ?
N1 C7 1.490(2) . ?
N2 C12 1.330(3) . ?
N2 C13 1.383(3) . ?
N2 C15 1.471(3) . ?
N3 C12 1.330(3) . ?
N3 C14 1.394(3) . ?
N3 C16 1.467(3) . ?
N4 C3 1.454(2) . ?
N4 C19 1.457(2) . ?
N4 C22 1.490(2) . ?
N5 C27 1.336(2) . ?
N5 C28 1.390(2) . ?
N5 C30 1.473(3) . ?
N6 C27 1.332(2) . ?
N6 C29 1.396(2) . ?
N6 C31 1.472(2) . ?
C1 C2 1.503(3) . ?
C2 C3 1.508(3) . ?
C4 C12 1.505(3) . ?
C4 C5 1.569(3) . ?
C5 C8 1.518(4) . ?
C5 C6 1.531(3) . ?
C5 C9 1.531(4) . ?
C6 C7 1.529(3) . ?
C7 C10 1.524(3) . ?
C7 C11 1.525(3) . ?
C13 C14 1.346(4) . ?
C13 C17 1.488(3) . ?
C14 C18 1.478(3) . ?
C19 C27 1.504(3) . ?
C19 C20 1.565(3) . ?
C20 C21 1.525(3) . ?
C20 C24 1.526(3) . ?
C20 C23 1.527(3) . ?
C21 C22 1.535(3) . ?
C22 C26 1.520(3) . ?
C22 C25 1.527(3) . ?
C28 C29 1.345(3) . ?
C28 C32 1.488(3) . ?
C29 C33 1.487(3) . ?
S1 O1' 1.359(18) . ?
S1 O3 1.375(11) . ?
S1 O2 1.427(14) . ?
S1 O2' 1.428(13) . ?
S1 O3' 1.459(11) . ?
S1 O1 1.477(15) . ?
S1 C34 1.810(2) . ?
C34 F2' 1.286(13) . ?
C34 F1 1.298(10) . ?
C34 F3 1.312(13) . ?
C34 F3' 1.328(13) . ?
C34 F2 1.348(10) . ?
C34 F1' 1.358(13) . ?
S2 O6 1.391(5) . ?
S2 O4 1.399(5) . ?
S2 O5 1.417(5) . ?
S2 C35 1.775(7) . ?
C35 F5 1.293(9) . ?
C35 F6 1.297(11) . ?
C35 F4 1.359(11) . ?
S2' O6' 1.347(8) . ?
S2' O4' 1.372(10) . ?
S2' O5' 1.401(8) . ?
S2' C35' 1.770(10) . ?
C35' F6' 1.286(13) . ?
C35' F5' 1.292(13) . ?
C35' F4' 1.352(15) . ?

loop_
_geom_torsion_atom_site_label_1
_geom_torsion_atom_site_label_2
_geom_torsion_atom_site_label_3
_geom_torsion_atom_site_label_4
_geom_torsion
_geom_torsion_site_symmetry_1
_geom_torsion_site_symmetry_2
_geom_torsion_site_symmetry_3
_geom_torsion_site_symmetry_4
_geom_torsion_publ_flag
C4 N1 C1 C2 175.0(2) . . . . ?
C7 N1 C1 C2 -61.2(3) . . . . ?
N1 C1 C2 C3 -153.4(2) . . . . ?
C19 N4 C3 C2 174.5(2) . . . . ?
C22 N4 C3 C2 -63.4(3) . . . . ?
C1 C2 C3 N4 -154.1(2) . . . . ?
C1 N1 C4 C12 -66.2(2) . . . . ?
C7 N1 C4 C12 162.82(15) . . . . ?
C1 N1 C4 C5 167.09(17) . . . . ?
C7 N1 C4 C5 36.1(2) . . . . ?
N1 C4 C5 C8 102.0(2) . . . . ?
C12 C4 C5 C8 -22.1(3) . . . . ?
N1 C4 C5 C6 -16.5(2) . . . . ?
C12 C4 C5 C6 -140.64(19) . . . . ?
N1 C4 C5 C9 -135.9(2) . . . . ?
C12 C4 C5 C9 100.0(3) . . . . ?
C8 C5 C6 C7 -130.0(2) . . . . ?
C9 C5 C6 C7 108.3(2) . . . . ?
C4 C5 C6 C7 -8.1(2) . . . . ?
C4 N1 C7 C10 -154.84(18) . . . . ?
C1 N1 C7 C10 79.5(2) . . . . ?
C4 N1 C7 C11 80.9(2) . . . . ?
C1 N1 C7 C11 -44.8(3) . . . . ?
C4 N1 C7 C6 -39.5(2) . . . . ?
C1 N1 C7 C6 -165.19(19) . . . . ?
C5 C6 C7 N1 28.7(2) . . . . ?
C5 C6 C7 C10 145.2(2) . . . . ?
C5 C6 C7 C11 -92.6(2) . . . . ?
C14 N3 C12 N2 -0.5(2) . . . . ?
C16 N3 C12 N2 -179.6(2) . . . . ?
C14 N3 C12 C4 -179.47(18) . . . . ?
C16 N3 C12 C4 1.4(3) . . . . ?
C13 N2 C12 N3 0.5(2) . . . . ?
C15 N2 C12 N3 -175.3(2) . . . . ?
C13 N2 C12 C4 179.32(19) . . . . ?
C15 N2 C12 C4 3.5(3) . . . . ?
N1 C4 C12 N3 138.91(18) . . . . ?
C5 C4 C12 N3 -99.5(2) . . . . ?
N1 C4 C12 N2 -39.8(3) . . . . ?
C5 C4 C12 N2 81.8(3) . . . . ?
C12 N2 C13 C14 -0.2(2) . . . . ?
C15 N2 C13 C14 175.7(2) . . . . ?
C12 N2 C13 C17 179.5(2) . . . . ?
C15 N2 C13 C17 -4.5(3) . . . . ?
N2 C13 C14 N3 -0.1(2) . . . . ?
C17 C13 C14 N3 -179.8(2) . . . . ?
N2 C13 C14 C18 -178.9(2) . . . . ?
C17 C13 C14 C18 1.4(4) . . . . ?
C12 N3 C14 C13 0.4(2) . . . . ?
C16 N3 C14 C13 179.5(2) . . . . ?
C12 N3 C14 C18 179.3(2) . . . . ?
C16 N3 C14 C18 -1.6(3) . . . . ?
C3 N4 C19 C27 -65.4(2) . . . . ?
C22 N4 C19 C27 164.53(15) . . . . ?
C3 N4 C19 C20 168.31(17) . . . . ?
C22 N4 C19 C20 38.24(19) . . . . ?
N4 C19 C20 C21 -16.1(2) . . . . ?
C27 C19 C20 C21 -141.44(19) . . . . ?
N4 C19 C20 C24 -135.97(18) . . . . ?
C27 C19 C20 C24 98.7(2) . . . . ?
N4 C19 C20 C23 103.1(2) . . . . ?
C27 C19 C20 C23 -22.3(3) . . . . ?
C24 C20 C21 C22 106.6(2) . . . . ?
C23 C20 C21 C22 -132.7(2) . . . . ?
C19 C20 C21 C22 -10.9(2) . . . . ?
C3 N4 C22 C26 -47.4(3) . . . . ?
C19 N4 C22 C26 76.8(2) . . . . ?
C3 N4 C22 C25 77.5(2) . . . . ?
C19 N4 C22 C25 -158.26(17) . . . . ?
C3 N4 C22 C21 -167.51(18) . . . . ?
C19 N4 C22 C21 -43.3(2) . . . . ?
C20 C21 C22 N4 32.8(2) . . . . ?
C20 C21 C22 C26 -88.4(2) . . . . ?
C20 C21 C22 C25 149.5(2) . . . . ?
C29 N6 C27 N5 1.2(2) . . . . ?
C31 N6 C27 N5 -176.4(2) . . . . ?
C29 N6 C27 C19 -175.99(19) . . . . ?
C31 N6 C27 C19 6.4(3) . . . . ?
C28 N5 C27 N6 -1.2(2) . . . . ?
C30 N5 C27 N6 177.80(19) . . . . ?
C28 N5 C27 C19 176.25(17) . . . . ?
C30 N5 C27 C19 -4.8(3) . . . . ?
N4 C19 C27 N6 -40.5(3) . . . . ?
C20 C19 C27 N6 81.1(2) . . . . ?
N4 C19 C27 N5 142.72(18) . . . . ?
C20 C19 C27 N5 -95.7(2) . . . . ?
C27 N5 C28 C29 0.7(2) . . . . ?
C30 N5 C28 C29 -178.3(2) . . . . ?
C27 N5 C28 C32 179.64(19) . . . . ?
C30 N5 C28 C32 0.6(3) . . . . ?
N5 C28 C29 N6 0.1(2) . . . . ?
C32 C28 C29 N6 -178.8(2) . . . . ?
N5 C28 C29 C33 179.8(2) . . . . ?
C32 C28 C29 C33 0.9(4) . . . . ?
C27 N6 C29 C28 -0.8(2) . . . . ?
C31 N6 C29 C28 177.0(2) . . . . ?
C27 N6 C29 C33 179.5(2) . . . . ?
C31 N6 C29 C33 -2.8(3) . . . . ?
O1' S1 C34 F2' -165.9(17) . . . . ?
O2' S1 C34 F2' -44.3(17) . . . . ?
O3' S1 C34 F2' 71.8(15) . . . . ?
O3 S1 C34 F1 164.6(16) . . . . ?
O2 S1 C34 F1 41.5(17) . . . . ?
O1 S1 C34 F1 -73.9(16) . . . . ?
O3 S1 C34 F3 -71.1(12) . . . . ?
O2 S1 C34 F3 165.7(13) . . . . ?
O1 S1 C34 F3 50.4(12) . . . . ?
O1' S1 C34 F3' 73.0(15) . . . . ?
O2' S1 C34 F3' -165.4(15) . . . . ?
O3' S1 C34 F3' -49.4(12) . . . . ?
O3 S1 C34 F2 48.3(10) . . . . ?
O2 S1 C34 F2 -74.8(11) . . . . ?
O1 S1 C34 F2 169.8(10) . . . . ?
O1' S1 C34 F1' -43.3(14) . . . . ?
O2' S1 C34 F1' 78.2(13) . . . . ?
O3' S1 C34 F1' -165.7(11) . . . . ?
O6 S2 C35 F5 -176.6(10) . . . . ?
O4 S2 C35 F5 -51.2(11) . . . . ?
O5 S2 C35 F5 66.1(11) . . . . ?
O6 S2 C35 F6 59.3(9) . . . . ?
O4 S2 C35 F6 -175.3(8) . . . . ?
O5 S2 C35 F6 -58.0(9) . . . . ?
O6 S2 C35 F4 -60.4(8) . . . . ?
O4 S2 C35 F4 65.0(8) . . . . ?
O5 S2 C35 F4 -177.7(7) . . . . ?
O6' S2' C35' F6' 173.8(11) . . . . ?
O4' S2' C35' F6' -65.1(13) . . . . ?
O5' S2' C35' F6' 61.4(13) . . . . ?
O6' S2' C35' F5' -65.5(14) . . . . ?
O4' S2' C35' F5' 55.6(14) . . . . ?
O5' S2' C35' F5' -177.9(12) . . . . ?
O6' S2' C35' F4' 47.5(12) . . . . ?
O4' S2' C35' F4' 168.7(11) . . . . ?
O5' S2' C35' F4' -64.8(12) . . . . ?
